data_7238086
loop_
_publ_author_name
'Guionneau, Philippe'
'Marchivie, Mathieu'
'Bravic, Georges'
'L\'etard, Jean-Fran\,cois'
'Chasseau, Daniel'

_publ_section_title
;
 Co(ii) molecular complexes as a reference for the spin crossover in
 Fe(ii) analogues
;
_journal_issue 8
_journal_name_full 'J. Mater. Chem.'
_journal_page_first 2546
_journal_paper_doi 10.1039/B202610D
_journal_volume 12
_journal_year 2002
_chemical_formula_sum 'C43 H28 Co N6 S2'
_chemical_formula_weight 751.76
_space_group_IT_number 14
_space_group_name_Hall '-P 2ybc'
_space_group_name_H-M_alt 'P 1 21/c 1'
_atom_sites_solution_hydrogens geom
_atom_sites_solution_primary direct
_atom_sites_solution_secondary difmap
_audit_creation_method SHELXL-97
_cell_angle_alpha 90.00
_cell_angle_beta 93.3640(10)
_cell_angle_gamma 90.00
_cell_formula_units_Z 4
_cell_length_a 15.6741(7)
_cell_length_b 14.3226(6)
_cell_length_c 16.7829(8)
_cell_measurement_temperature 140(2)
_cell_volume 3761.2(3)
_computing_structure_refinement 'SHELXL-97 (Sheldrick, 1997)'
_computing_structure_solution 'SHELXS-97 (Sheldrick, 1990)'
_diffrn_ambient_temperature 140(2)
_diffrn_measured_fraction_theta_full 0.923
_diffrn_measured_fraction_theta_max 0.923
_diffrn_radiation_monochromator graphite
_diffrn_radiation_source 'fine-focus sealed tube'
_diffrn_radiation_type MoK\a
_diffrn_radiation_wavelength 0.71073
_diffrn_reflns_av_R_equivalents 0.0352
_diffrn_reflns_av_sigmaI/netI 0.0359
_diffrn_reflns_limit_h_max 22
_diffrn_reflns_limit_h_min -19
_diffrn_reflns_limit_k_max 20
_diffrn_reflns_limit_k_min -20
_diffrn_reflns_limit_l_max 23
_diffrn_reflns_limit_l_min -23
_diffrn_reflns_number 36473
_diffrn_reflns_theta_full 30.37
_diffrn_reflns_theta_max 30.37
_diffrn_reflns_theta_min 1.87
_exptl_absorpt_coefficient_mu 0.607
_exptl_crystal_colour orange
_exptl_crystal_density_diffrn 1.328
_exptl_crystal_density_method 'not measured'
_exptl_crystal_description prism
_exptl_crystal_F_000 1548
_exptl_crystal_size_max 0.30
_exptl_crystal_size_mid 0.10
_exptl_crystal_size_min 0.10
_refine_diff_density_max 0.794
_refine_diff_density_min -0.358
_refine_diff_density_rms 0.057
_refine_ls_extinction_method none
_refine_ls_goodness_of_fit_ref 1.017
_refine_ls_hydrogen_treatment mixed
_refine_ls_matrix_type full
_refine_ls_number_parameters 572
_refine_ls_number_reflns 10487
_refine_ls_number_restraints 0
_refine_ls_restrained_S_all 1.017
_refine_ls_R_factor_all 0.0706
_refine_ls_R_factor_gt 0.0398
_refine_ls_shift/su_max 0.001
_refine_ls_shift/su_mean 0.000
_refine_ls_structure_factor_coef Fsqd
_refine_ls_weighting_details 'calc w=1/[\s^2^(Fo^2^)+(0.0426P)^2^+2.1229P] where P=(Fo^2^+2Fc^2^)/3'
_refine_ls_weighting_scheme calc
_refine_ls_wR_factor_gt 0.0896
_refine_ls_wR_factor_ref 0.1025
_reflns_number_gt 7441
_reflns_number_total 10487
_reflns_threshold_expression >2sigma(I)
_cod_data_source_file b202610d.txt
_cod_data_source_block '_[Co(PM-PeA)2(NCS)2]'
_cod_database_code 7238086

loop_
_symmetry_equiv_pos_as_xyz
'x, y, z'
'-x, y+1/2, -z+1/2'
'-x, -y, -z'
'x, -y-1/2, z-1/2'

loop_
_atom_site_label
_atom_site_type_symbol
_atom_site_fract_x
_atom_site_fract_y
_atom_site_fract_z
_atom_site_U_iso_or_equiv
_atom_site_adp_type
_atom_site_occupancy
_atom_site_symmetry_multiplicity
_atom_site_calc_flag
Co1 Co 0.294396(16) 0.707355(18) 0.048545(14) 0.02618(7) Uani 1 1 d
S4 S 0.44103(3) 0.92520(4) -0.11060(3) 0.03587(12) Uani 1 1 d
S104 S 0.19164(3) 0.49084(4) -0.15542(3) 0.03644(12) Uani 1 1 d
N31 N 0.17863(10) 0.78297(11) 0.06512(9) 0.0279(3) Uani 1 1 d
C127 C 0.34654(12) 0.57531(13) 0.17929(11) 0.0275(4) Uani 1 1 d
N126 N 0.27814(9) 0.61645(10) 0.15344(9) 0.0239(3) Uani 1 1 d
N26 N 0.32853(10) 0.80690(11) 0.14490(9) 0.0268(3) Uani 1 1 d
N2 N 0.34056(12) 0.79492(13) -0.03545(10) 0.0372(4) Uani 1 1 d
C103 C 0.21921(11) 0.56290(13) -0.08249(11) 0.0277(4) Uani 1 1 d
C122 C 0.12453(12) 0.60240(13) 0.16033(11) 0.0268(4) Uani 1 1 d
C123 C 0.20472(11) 0.61254(12) 0.19991(10) 0.0239(3) Uani 1 1 d
C23 C 0.41164(12) 0.81593(13) 0.18400(11) 0.0274(4) Uani 1 1 d
C24 C 0.42701(13) 0.79382(15) 0.26427(11) 0.0326(4) Uani 1 1 d
C120 C 0.05803(12) 0.60920(13) 0.28679(12) 0.0292(4) Uani 1 1 d
N131 N 0.41417(10) 0.63394(11) 0.06591(10) 0.0316(4) Uani 1 1 d
C121 C 0.05189(12) 0.60021(13) 0.20337(12) 0.0291(4) Uani 1 1 d
C25 C 0.50943(14) 0.79722(15) 0.29839(12) 0.0359(4) Uani 1 1 d
N102 N 0.23893(11) 0.61336(12) -0.03055(10) 0.0356(4) Uani 1 1 d
C13 C 0.81721(13) 0.85806(14) 0.35679(13) 0.0333(4) Uani 1 1 d
C32 C 0.10404(13) 0.77293(14) 0.02344(12) 0.0333(4) Uani 1 1 d
C125 C 0.13884(13) 0.62028(16) 0.32593(12) 0.0346(4) Uani 1 1 d
C3 C 0.38238(12) 0.84922(13) -0.06674(10) 0.0276(4) Uani 1 1 d
C116 C -0.08167(13) 0.60014(14) 0.36197(13) 0.0342(4) Uani 1 1 d
C16 C 0.72974(13) 0.84396(13) 0.31930(13) 0.0319(4) Uani 1 1 d
C35 C 0.10707(13) 0.87512(15) 0.16054(13) 0.0347(4) Uani 1 1 d
C20 C 0.57748(13) 0.82454(13) 0.25360(12) 0.0313(4) Uani 1 1 d
C27 C 0.26463(13) 0.84774(13) 0.17340(11) 0.0292(4) Uani 1 1 d
C136 C 0.42354(12) 0.58337(13) 0.13385(12) 0.0301(4) Uani 1 1 d
C117 C -0.02045(14) 0.60582(14) 0.33103(12) 0.0347(4) Uani 1 1 d
C36 C 0.17993(12) 0.83515(13) 0.13236(11) 0.0287(4) Uani 1 1 d
C21 C 0.56129(13) 0.84627(15) 0.17295(13) 0.0349(4) Uani 1 1 d
C22 C 0.47946(13) 0.84116(15) 0.13799(12) 0.0341(4) Uani 1 1 d
C34 C 0.02982(14) 0.86229(16) 0.11723(14) 0.0396(5) Uani 1 1 d
C113 C -0.16487(13) 0.58778(14) 0.39814(12) 0.0327(4) Uani 1 1 d
C124 C 0.21165(12) 0.62235(15) 0.28284(11) 0.0315(4) Uani 1 1 d
C33 C 0.02800(14) 0.81145(16) 0.04737(14) 0.0395(5) Uani 1 1 d
C17 C 0.66345(15) 0.83341(14) 0.29126(13) 0.0376(5) Uani 1 1 d
C11 C 0.91133(15) 0.90211(16) 0.46958(15) 0.0429(5) Uani 1 1 d
C10 C 0.98094(14) 0.89349(16) 0.42352(16) 0.0429(5) Uani 1 1 d
C12 C 0.82959(14) 0.88433(15) 0.43673(13) 0.0382(5) Uani 1 1 d
C112 C -0.23979(14) 0.60957(15) 0.35290(14) 0.0377(5) Uani 1 1 d
C135 C 0.50038(14) 0.54278(16) 0.16026(15) 0.0407(5) Uani 1 1 d
C114 C -0.17050(14) 0.55205(16) 0.47547(14) 0.0390(5) Uani 1 1 d
C132 C 0.48220(15) 0.64233(18) 0.02184(15) 0.0452(5) Uani 1 1 d
C110 C -0.32381(15) 0.56034(17) 0.46068(15) 0.0435(5) Uani 1 1 d
C14 C 0.88827(15) 0.84708(16) 0.31113(15) 0.0423(5) Uani 1 1 d
C115 C -0.24941(15) 0.53848(17) 0.50625(14) 0.0439(5) Uani 1 1 d
C111 C -0.31885(14) 0.59540(17) 0.38424(15) 0.0429(5) Uani 1 1 d
C134 C 0.57048(16) 0.5528(2) 0.11390(18) 0.0534(7) Uani 1 1 d
C15 C 0.96970(15) 0.86504(17) 0.34505(16) 0.0465(6) Uani 1 1 d
C133 C 0.56056(16) 0.6025(2) 0.04383(18) 0.0555(7) Uani 1 1 d
H111 H -0.2390(14) 0.6370(16) 0.3005(14) 0.040(6) Uiso 1 1 d
H421 H 0.1216(14) 0.5955(15) 0.1040(14) 0.035(6) Uiso 1 1 d
H321 H 0.1052(13) 0.7368(15) -0.0235(13) 0.028(5) Uiso 1 1 d
H201 H 0.4672(14) 0.8573(16) 0.0847(14) 0.041(6) Uiso 1 1 d
H361 H -0.0006(14) 0.5906(15) 0.1786(13) 0.030(6) Uiso 1 1 d
H211 H 0.6071(15) 0.8652(17) 0.1450(14) 0.043(6) Uiso 1 1 d
H171 H 0.2667(15) 0.6322(16) 0.3080(13) 0.039(6) Uiso 1 1 d
H101 H 0.5045(16) 0.5086(18) 0.2106(16) 0.051(7) Uiso 1 1 d
H351 H 0.5228(16) 0.7766(17) 0.3541(15) 0.049(7) Uiso 1 1 d
H252 H -0.0221(17) 0.8891(18) 0.1345(15) 0.053(7) Uiso 1 1 d
H251 H 0.2713(13) 0.8878(15) 0.2208(13) 0.032(6) Uiso 1 1 d
H311 H 0.1447(14) 0.6286(16) 0.3844(14) 0.040(6) Uiso 1 1 d
H481 H 0.3514(13) 0.5393(15) 0.2280(13) 0.030(5) Uiso 1 1 d
H102 H -0.3775(16) 0.5511(17) 0.4814(15) 0.047(7) Uiso 1 1 d
H161 H -0.0228(15) 0.8048(16) 0.0156(14) 0.041(6) Uiso 1 1 d
H41 H -0.3691(17) 0.6122(18) 0.3528(16) 0.055(8) Uiso 1 1 d
H81 H 0.4712(15) 0.6800(17) -0.0279(15) 0.043(6) Uiso 1 1 d
H131 H 0.1135(14) 0.9112(16) 0.2102(14) 0.040(6) Uiso 1 1 d
H91 H -0.1176(16) 0.5354(17) 0.5081(14) 0.045(7) Uiso 1 1 d
H132 H 1.0401(16) 0.9080(17) 0.4464(15) 0.051(7) Uiso 1 1 d
H391 H 0.3812(16) 0.7759(16) 0.2917(14) 0.043(6) Uiso 1 1 d
H71 H 0.7796(15) 0.8877(16) 0.4690(14) 0.043(6) Uiso 1 1 d
H21 H 1.0195(19) 0.858(2) 0.3110(18) 0.071(9) Uiso 1 1 d
H92 H 0.8791(15) 0.8250(18) 0.2540(15) 0.050(7) Uiso 1 1 d
H31 H 0.6218(19) 0.526(2) 0.1310(17) 0.066(9) Uiso 1 1 d
H141 H 0.9188(17) 0.9198(19) 0.5263(17) 0.063(8) Uiso 1 1 d
H11 H 0.607(2) 0.612(2) 0.0075(19) 0.080(10) Uiso 1 1 d
H51 H -0.2531(16) 0.5131(18) 0.5592(16) 0.056(8) Uiso 1 1 d

loop_
_atom_site_aniso_label
_atom_site_aniso_U_11
_atom_site_aniso_U_22
_atom_site_aniso_U_33
_atom_site_aniso_U_23
_atom_site_aniso_U_13
_atom_site_aniso_U_12
Co1 0.02682(13) 0.02943(13) 0.02247(12) -0.00041(10) 0.00287(9) -0.00448(10)
S4 0.0321(3) 0.0395(3) 0.0368(3) 0.0006(2) 0.0081(2) -0.0084(2)
S104 0.0351(3) 0.0434(3) 0.0303(2) -0.0103(2) -0.0025(2) 0.0002(2)
N31 0.0289(8) 0.0274(8) 0.0270(8) 0.0025(6) -0.0019(6) -0.0035(6)
C127 0.0278(9) 0.0270(9) 0.0277(9) -0.0014(7) 0.0020(7) 0.0000(7)
N126 0.0228(7) 0.0243(7) 0.0247(7) -0.0028(6) 0.0034(6) -0.0035(6)
N26 0.0272(8) 0.0266(8) 0.0265(7) 0.0024(6) -0.0007(6) -0.0065(6)
N2 0.0424(10) 0.0422(10) 0.0272(8) 0.0027(7) 0.0030(7) -0.0077(8)
C103 0.0225(9) 0.0343(10) 0.0262(9) 0.0013(8) 0.0019(7) 0.0021(7)
C122 0.0267(9) 0.0273(9) 0.0262(9) 0.0003(7) 0.0003(7) -0.0038(7)
C123 0.0227(8) 0.0238(8) 0.0253(8) 0.0014(7) 0.0032(7) -0.0019(7)
C23 0.0291(9) 0.0249(9) 0.0280(9) -0.0014(7) -0.0008(7) -0.0049(7)
C24 0.0323(10) 0.0381(10) 0.0273(9) 0.0009(8) 0.0018(8) -0.0083(9)
C120 0.0269(9) 0.0282(9) 0.0333(10) 0.0019(8) 0.0087(8) -0.0010(7)
N131 0.0294(8) 0.0338(9) 0.0326(8) -0.0030(7) 0.0092(7) -0.0037(7)
C121 0.0232(9) 0.0292(9) 0.0345(10) 0.0008(8) -0.0001(8) -0.0051(7)
C25 0.0363(11) 0.0428(11) 0.0279(9) 0.0011(9) -0.0033(8) -0.0054(9)
N102 0.0365(9) 0.0398(9) 0.0304(8) -0.0036(7) 0.0014(7) -0.0046(8)
C13 0.0286(10) 0.0283(10) 0.0424(11) -0.0002(8) -0.0036(8) -0.0018(8)
C32 0.0351(11) 0.0330(10) 0.0311(10) 0.0011(8) -0.0045(8) -0.0027(8)
C125 0.0310(10) 0.0489(12) 0.0242(9) 0.0011(9) 0.0044(8) 0.0010(9)
C3 0.0270(9) 0.0334(10) 0.0224(8) -0.0023(7) 0.0002(7) 0.0004(8)
C116 0.0350(11) 0.0298(10) 0.0374(11) -0.0065(8) -0.0010(9) 0.0072(8)
C16 0.0329(11) 0.0199(8) 0.0429(11) 0.0008(8) 0.0019(9) -0.0025(7)
C35 0.0344(11) 0.0335(10) 0.0362(11) -0.0001(9) 0.0025(8) 0.0024(8)
C20 0.0306(10) 0.0270(9) 0.0358(10) -0.0021(8) -0.0037(8) -0.0044(8)
C27 0.0347(10) 0.0260(9) 0.0268(9) -0.0004(7) 0.0003(8) -0.0036(8)
C136 0.0276(9) 0.0291(9) 0.0338(10) -0.0064(8) 0.0043(8) 0.0005(7)
C117 0.0429(12) 0.0277(10) 0.0334(10) 0.0035(8) 0.0024(9) -0.0087(8)
C36 0.0310(10) 0.0260(9) 0.0290(9) 0.0026(7) 0.0013(7) -0.0018(7)
C21 0.0287(10) 0.0388(11) 0.0371(11) 0.0051(9) 0.0015(8) -0.0065(8)
C22 0.0327(10) 0.0395(11) 0.0299(10) 0.0061(9) -0.0003(8) -0.0064(8)
C34 0.0300(11) 0.0410(12) 0.0478(13) 0.0008(10) 0.0026(9) 0.0055(9)
C113 0.0316(10) 0.0298(9) 0.0378(10) -0.0013(8) 0.0107(8) -0.0023(8)
C124 0.0241(9) 0.0443(11) 0.0260(9) -0.0007(8) -0.0002(7) -0.0004(8)
C33 0.0316(11) 0.0400(12) 0.0458(12) 0.0053(9) -0.0091(9) -0.0004(9)
C17 0.0448(13) 0.0286(10) 0.0393(11) 0.0016(8) 0.0011(10) -0.0002(9)
C11 0.0415(13) 0.0449(12) 0.0413(12) -0.0003(10) -0.0074(10) -0.0004(10)
C10 0.0296(11) 0.0366(11) 0.0610(15) 0.0064(10) -0.0100(10) -0.0004(9)
C12 0.0333(11) 0.0408(11) 0.0402(11) -0.0004(9) -0.0002(9) -0.0012(9)
C112 0.0377(11) 0.0370(11) 0.0395(11) 0.0051(9) 0.0110(9) 0.0031(9)
C135 0.0298(11) 0.0427(12) 0.0495(13) -0.0018(10) 0.0010(9) 0.0070(9)
C114 0.0321(11) 0.0452(12) 0.0400(12) 0.0029(9) 0.0063(9) -0.0028(9)
C132 0.0395(12) 0.0504(13) 0.0475(13) -0.0008(11) 0.0195(10) -0.0003(10)
C110 0.0310(11) 0.0490(13) 0.0523(14) 0.0057(11) 0.0161(10) -0.0013(10)
C14 0.0418(13) 0.0417(12) 0.0433(12) -0.0044(10) 0.0021(10) -0.0035(10)
C115 0.0396(12) 0.0521(14) 0.0411(12) 0.0070(11) 0.0115(10) -0.0043(10)
C111 0.0285(11) 0.0482(13) 0.0523(14) 0.0071(11) 0.0057(10) 0.0038(9)
C134 0.0286(12) 0.0605(16) 0.0717(18) -0.0060(14) 0.0084(12) 0.0095(11)
C15 0.0339(12) 0.0441(13) 0.0621(15) -0.0004(11) 0.0091(11) 0.0006(10)
C133 0.0355(13) 0.0636(16) 0.0700(18) -0.0072(14) 0.0251(12) -0.0006(11)

loop_
_atom_type_symbol
_atom_type_description
_atom_type_scat_dispersion_real
_atom_type_scat_dispersion_imag
_atom_type_scat_source
C C 0.0033 0.0016 'International Tables Vol C Tables 4.2.6.8 and 6.1.1.4'
H H 0.0000 0.0000 'International Tables Vol C Tables 4.2.6.8 and 6.1.1.4'
N N 0.0061 0.0033 'International Tables Vol C Tables 4.2.6.8 and 6.1.1.4'
S S 0.1246 0.1234 'International Tables Vol C Tables 4.2.6.8 and 6.1.1.4'
Co Co 0.3494 0.9721 'International Tables Vol C Tables 4.2.6.8 and 6.1.1.4'

loop_
_geom_angle_atom_site_label_1
_geom_angle_atom_site_label_2
_geom_angle_atom_site_label_3
_geom_angle
N102 Co1 N2 96.31(7)
N102 Co1 N31 94.92(7)
N2 Co1 N31 96.64(7)
N102 Co1 N131 95.75(7)
N2 Co1 N131 92.96(7)
N31 Co1 N131 164.77(6)
N102 Co1 N26 168.18(6)
N2 Co1 N26 91.64(6)
N31 Co1 N26 75.43(6)
N131 Co1 N26 92.55(6)
N102 Co1 N126 93.70(6)
N2 Co1 N126 165.28(6)
N31 Co1 N126 93.21(6)
N131 Co1 N126 75.28(6)
N26 Co1 N126 80.28(5)
C32 N31 C36 117.82(17)
C32 N31 Co1 126.82(14)
C36 N31 Co1 114.56(12)
N126 C127 C136 119.09(17)
C127 N126 C123 118.92(15)
C127 N126 Co1 114.06(12)
C123 N126 Co1 126.19(11)
C27 N26 C23 120.02(16)
C27 N26 Co1 114.22(13)
C23 N26 Co1 124.90(12)
C3 N2 Co1 162.03(16)
N102 C103 S104 179.5(2)
C121 C122 C123 119.99(17)
C122 C123 C124 120.03(16)
C122 C123 N126 118.45(15)
C124 C123 N126 121.47(16)
C24 C23 C22 119.99(18)
C24 C23 N26 121.68(17)
C22 C23 N26 118.16(17)
C25 C24 C23 119.84(18)
C125 C120 C121 119.02(17)
C125 C120 C117 121.71(18)
C121 C120 C117 119.26(18)
C132 N131 C136 117.63(19)
C132 N131 Co1 126.66(16)
C136 N131 Co1 115.20(12)
C122 C121 C120 120.54(18)
C24 C25 C20 120.75(19)
C103 N102 Co1 168.70(16)
C12 C13 C14 119.14(19)
C12 C13 C16 121.04(19)
C14 C13 C16 119.80(19)
N31 C32 C33 123.0(2)
C124 C125 C120 120.46(18)
N2 C3 S4 179.9(2)
C117 C116 C113 175.8(2)
C17 C16 C13 179.7(3)
C36 C35 C34 118.6(2)
C25 C20 C21 118.87(18)
C25 C20 C17 120.40(18)
C21 C20 C17 120.69(18)
N26 C27 C36 118.35(17)
N131 C136 C135 122.93(19)
N131 C136 C127 115.35(17)
C135 C136 C127 121.71(19)
C116 C117 C120 176.6(2)
N31 C36 C35 122.73(18)
N31 C36 C27 115.32(17)
C35 C36 C27 121.95(18)
C22 C21 C20 120.73(19)
C21 C22 C23 119.78(19)
C33 C34 C35 119.3(2)
C112 C113 C114 119.23(19)
C112 C113 C116 118.90(18)
C114 C113 C116 121.84(19)
C125 C124 C123 119.95(18)
C34 C33 C32 118.6(2)
C16 C17 C20 177.2(2)
C10 C11 C12 120.2(2)
C11 C10 C15 120.0(2)
C11 C12 C13 120.3(2)
C111 C112 C113 120.1(2)
C136 C135 C134 118.6(2)
C115 C114 C113 120.2(2)
N131 C132 C133 122.6(2)
C111 C110 C115 120.0(2)
C15 C14 C13 119.8(2)
C114 C115 C110 120.2(2)
C110 C111 C112 120.3(2)
C133 C134 C135 118.6(2)
C10 C15 C14 120.5(2)
C134 C133 C132 119.7(2)

loop_
_geom_bond_atom_site_label_1
_geom_bond_atom_site_label_2
_geom_bond_distance
Co1 N102 2.0482(17)
Co1 N2 2.0502(17)
Co1 N31 2.1453(16)
Co1 N131 2.1566(17)
Co1 N26 2.1983(15)
Co1 N126 2.2163(15)
S4 C3 1.6280(19)
S104 C103 1.640(2)
N31 C32 1.334(3)
N31 C36 1.353(2)
C127 N126 1.277(2)
C127 C136 1.470(3)
N126 C123 1.429(2)
N26 C27 1.277(2)
N26 C23 1.430(2)
N2 C3 1.162(2)
C103 N102 1.160(2)
C122 C121 1.384(3)
C122 C123 1.394(3)
C123 C124 1.397(3)
C23 C24 1.391(3)
C23 C22 1.398(3)
C24 C25 1.383(3)
C120 C125 1.401(3)
C120 C121 1.404(3)
C120 C117 1.474(3)
N131 C132 1.338(3)
N131 C136 1.352(3)
C25 C20 1.396(3)
C13 C12 1.396(3)
C13 C14 1.397(3)
C13 C16 1.488(3)
C32 C33 1.394(3)
C125 C124 1.387(3)
C116 C117 1.121(3)
C116 C113 1.481(3)
C16 C17 1.125(3)
C35 C36 1.385(3)
C35 C34 1.387(3)
C20 C21 1.398(3)
C20 C17 1.460(3)
C27 C36 1.470(3)
C136 C135 1.387(3)
C21 C22 1.381(3)
C34 C33 1.379(3)
C113 C112 1.396(3)
C113 C114 1.403(3)
C11 C10 1.379(3)
C11 C12 1.388(3)
C10 C15 1.380(4)
C112 C111 1.389(3)
C135 C134 1.390(3)
C114 C115 1.382(3)
C132 C133 1.384(4)
C110 C111 1.384(3)
C110 C115 1.392(3)
C14 C15 1.391(3)
C134 C133 1.376(4)
